data_4070970
loop_
_publ_author_name
'Masuda, Jason D.'
'Jantunen, Kimberly C.'
'Scott, Brian L.'
'Kiplinger, Jaqueline L.'

_publ_section_title
;
 Synthesis, Characterization, and Reactivity of the Thermally Stable
 Lutetium Tris(alkyl) Complex (tBu2bpy)Lu(CH2SiMe3)3
;
_journal_issue 6
_journal_name_full Organometallics
_journal_page_first 1299
_journal_paper_doi 10.1021/om701159d
_journal_volume 27
_journal_year 2008
_chemical_formula_sum 'C72.5 H94 Lu N O2 P2 Si2'
_chemical_formula_weight 1304.58
_chemical_name_systematic
; 
 ? 
;
_space_group_IT_number 2
_symmetry_cell_setting triclinic
_symmetry_space_group_name_Hall '-P 1'
_symmetry_space_group_name_H-M 'P -1'
_atom_sites_solution_hydrogens geom
_atom_sites_solution_primary direct
_atom_sites_solution_secondary difmap
_audit_creation_method SHELXL-97
_cell_angle_alpha 94.916(2)
_cell_angle_beta 103.589(2)
_cell_angle_gamma 92.979(2)
_cell_formula_units_Z 2
_cell_length_a 13.882(2)
_cell_length_b 14.506(2)
_cell_length_c 17.549(3)
_cell_measurement_temperature 141(2)
_cell_volume 3412.8(9)
_computing_cell_refinement 'SAINT+, v. 7.06 (Bruker AXS, 2001)'
_computing_data_collection 'APEX II, v. 1.08 (Bruker AXS, 2003)'
_computing_data_reduction 'SAINT+, v. 7.06 (Bruker AXS, 2001)'
_computing_molecular_graphics 'SHELXTL, v. 6.10, (Bruker AXS, 2000)'
_computing_publication_material 'SHELXTL, v. 6.10, (Bruker AXS, 2000)'
_computing_structure_refinement 'SHELXL-97 (Sheldrick, 1997)'
_computing_structure_solution 'SHELXS-97 (Sheldrick, 1990)'
_diffrn_ambient_temperature 141(2)
_diffrn_measured_fraction_theta_full 0.998
_diffrn_measured_fraction_theta_max 0.997
_diffrn_measurement_device_type 'Bruker D8 with APEXII CCD'
_diffrn_measurement_method '\w scans'
_diffrn_radiation_monochromator graphite
_diffrn_radiation_source 'fine-focus sealed tube'
_diffrn_radiation_type MoK\a
_diffrn_radiation_wavelength 0.71073
_diffrn_reflns_av_R_equivalents 0.1581
_diffrn_reflns_av_sigmaI/netI 0.2053
_diffrn_reflns_limit_h_max 16
_diffrn_reflns_limit_h_min -16
_diffrn_reflns_limit_k_max 17
_diffrn_reflns_limit_k_min -17
_diffrn_reflns_limit_l_max 21
_diffrn_reflns_limit_l_min -21
_diffrn_reflns_number 34999
_diffrn_reflns_theta_full 25.00
_diffrn_reflns_theta_max 25.44
_diffrn_reflns_theta_min 1.20
_diffrn_standards_decay_% 0
_diffrn_standards_interval_count 0
_diffrn_standards_interval_time 0
_diffrn_standards_number 0
_exptl_absorpt_coefficient_mu 1.572
_exptl_absorpt_correction_T_max 0.9544
_exptl_absorpt_correction_T_min 0.7651
_exptl_absorpt_correction_type multi-scan
_exptl_absorpt_process_details 'SADABS 2.03 (Sheldrick, 2001)'
_exptl_crystal_colour yellow
_exptl_crystal_density_diffrn 1.270
_exptl_crystal_density_method 'not measured'
_exptl_crystal_description needle
_exptl_crystal_F_000 1362
_exptl_crystal_size_max 0.18
_exptl_crystal_size_mid 0.05
_exptl_crystal_size_min 0.03
_refine_diff_density_max 0.796
_refine_diff_density_min -0.970
_refine_diff_density_rms 0.165
_refine_ls_extinction_method none
_refine_ls_goodness_of_fit_ref 0.907
_refine_ls_hydrogen_treatment constr
_refine_ls_matrix_type full
_refine_ls_number_parameters 747
_refine_ls_number_reflns 12591
_refine_ls_number_restraints 0
_refine_ls_restrained_S_all 0.907
_refine_ls_R_factor_all 0.1434
_refine_ls_R_factor_gt 0.0720
_refine_ls_shift/su_max 0.011
_refine_ls_shift/su_mean 0.000
_refine_ls_structure_factor_coef Fsqd
_refine_ls_weighting_details 'calc w=1/[\s^2^(Fo^2^)+(0.0599P)^2^+0.0000P] where P=(Fo^2^+2Fc^2^)/3'
_refine_ls_weighting_scheme calc
_refine_ls_wR_factor_gt 0.1286
_refine_ls_wR_factor_ref 0.1619
_reflns_number_gt 7197
_reflns_number_total 12591
_reflns_threshold_expression >2sigma(I)
_cod_data_source_file om701159d-file002.cif
_cod_data_source_block apx365e
_cod_original_formula_sum 'C72.50 H94 Lu N O2 P2 Si2'
_cod_database_code 4070970

loop_
_symmetry_equiv_pos_as_xyz
'x, y, z'
'-x, -y, -z'

loop_
_atom_site_label
_atom_site_type_symbol
_atom_site_fract_x
_atom_site_fract_y
_atom_site_fract_z
_atom_site_U_iso_or_equiv
_atom_site_adp_type
_atom_site_occupancy
_atom_site_symmetry_multiplicity
_atom_site_calc_flag
_atom_site_refinement_flags
Lu1 Lu 0.72680(3) 0.75389(3) 0.74398(2) 0.02059(13) Uani 1 1 d .
N1 N 0.8204(5) 0.8806(5) 0.7370(4) 0.0210(18) Uani 1 1 d .
H1 H 0.7828 0.9237 0.7452 0.025 Uiso 1 1 calc R
O1 O 0.7248(4) 0.7943(4) 0.8683(3) 0.0231(15) Uani 1 1 d .
O2 O 0.7238(4) 0.7089(4) 0.6181(3) 0.0223(15) Uani 1 1 d .
P1 P 0.72178(18) 0.82840(17) 0.95077(14) 0.0225(6) Uani 1 1 d .
P2 P 0.73922(17) 0.66550(16) 0.54119(14) 0.0198(6) Uani 1 1 d .
Si1 Si 0.46707(19) 0.86197(18) 0.69776(16) 0.0263(6) Uani 1 1 d .
Si2 Si 0.6759(2) 0.50549(18) 0.77562(16) 0.0296(7) Uani 1 1 d .
C1 C 0.6209(6) 0.7665(6) 0.9782(5) 0.022(2) Uani 1 1 d .
C2 C 0.6280(7) 0.7320(7) 1.0499(6) 0.038(3) Uani 1 1 d .
H2 H 0.6866 0.7441 1.0890 0.045 Uiso 1 1 calc R
C3 C 0.5495(8) 0.6796(7) 1.0649(6) 0.045(3) Uani 1 1 d .
H3 H 0.5551 0.6576 1.1138 0.054 Uiso 1 1 calc R
C4 C 0.4639(8) 0.6604(7) 1.0074(6) 0.039(3) Uani 1 1 d .
H4 H 0.4118 0.6237 1.0168 0.047 Uiso 1 1 calc R
C5 C 0.4542(7) 0.6950(6) 0.9352(6) 0.031(2) Uani 1 1 d .
H5 H 0.3948 0.6833 0.8969 0.037 Uiso 1 1 calc R
C6 C 0.5328(7) 0.7475(7) 0.9198(6) 0.035(3) Uani 1 1 d .
H6 H 0.5268 0.7697 0.8708 0.042 Uiso 1 1 calc R
C7 C 0.7039(6) 0.9495(6) 0.9589(5) 0.022(2) Uani 1 1 d .
C8 C 0.6443(7) 0.9883(7) 1.0038(6) 0.033(2) Uani 1 1 d .
H8 H 0.6122 0.9512 1.0323 0.039 Uiso 1 1 calc R
C9 C 0.6323(7) 1.0831(7) 1.0065(6) 0.035(3) Uani 1 1 d .
H9 H 0.5905 1.1091 1.0355 0.042 Uiso 1 1 calc R
C10 C 0.6818(7) 1.1380(7) 0.9666(6) 0.032(2) Uani 1 1 d .
H10 H 0.6750 1.2015 0.9696 0.039 Uiso 1 1 calc R
C11 C 0.7420(8) 1.0998(7) 0.9220(6) 0.038(3) Uani 1 1 d .
H11 H 0.7747 1.1376 0.8945 0.046 Uiso 1 1 calc R
C12 C 0.7539(7) 1.0059(6) 0.9180(5) 0.027(2) Uani 1 1 d .
H12 H 0.7949 0.9804 0.8882 0.032 Uiso 1 1 calc R
C13 C 0.8329(6) 0.8114(7) 1.0210(5) 0.026(2) Uani 1 1 d .
C14 C 0.8924(7) 0.8841(6) 1.0700(5) 0.028(2) Uani 1 1 d .
H14 H 0.8719 0.9441 1.0686 0.034 Uiso 1 1 calc R
C15 C 0.9800(7) 0.8682(7) 1.1196(5) 0.033(3) Uani 1 1 d .
H15 H 1.0189 0.9175 1.1514 0.039 Uiso 1 1 calc R
C16 C 1.0120(7) 0.7788(7) 1.1234(5) 0.034(3) Uani 1 1 d .
H16 H 1.0715 0.7681 1.1577 0.041 Uiso 1 1 calc R
C17 C 0.9534(7) 0.7058(7) 1.0751(5) 0.033(3) Uani 1 1 d .
H17 H 0.9735 0.6457 1.0768 0.040 Uiso 1 1 calc R
C18 C 0.8662(7) 0.7228(7) 1.0250(6) 0.033(3) Uani 1 1 d .
H18 H 0.8279 0.6735 0.9927 0.040 Uiso 1 1 calc R
C19 C 0.8628(6) 0.6899(6) 0.5326(5) 0.023(2) Uani 1 1 d .
C20 C 0.9126(7) 0.7750(6) 0.5665(5) 0.027(2) Uani 1 1 d .
H20 H 0.8802 0.8165 0.5933 0.032 Uiso 1 1 calc R
C21 C 1.0084(7) 0.7998(7) 0.5615(5) 0.027(2) Uani 1 1 d .
H21 H 1.0392 0.8578 0.5829 0.033 Uiso 1 1 calc R
C22 C 1.0571(7) 0.7362(7) 0.5237(5) 0.030(2) Uani 1 1 d .
H22 H 1.1227 0.7504 0.5226 0.036 Uiso 1 1 calc R
C23 C 1.0097(7) 0.6515(7) 0.4876(6) 0.038(3) Uani 1 1 d .
H23 H 1.0417 0.6108 0.4598 0.045 Uiso 1 1 calc R
C24 C 0.9129(7) 0.6286(7) 0.4939(5) 0.029(2) Uani 1 1 d .
H24 H 0.8816 0.5711 0.4716 0.035 Uiso 1 1 calc R
C25 C 0.7163(6) 0.5419(6) 0.5303(5) 0.018(2) Uani 1 1 d .
C26 C 0.7836(7) 0.4866(6) 0.5776(6) 0.027(2) Uani 1 1 d .
H26 H 0.8418 0.5143 0.6114 0.033 Uiso 1 1 calc R
C27 C 0.7625(7) 0.3921(6) 0.5732(5) 0.029(2) Uani 1 1 d .
H27 H 0.8065 0.3564 0.6044 0.035 Uiso 1 1 calc R
C28 C 0.6768(7) 0.3501(7) 0.5230(6) 0.034(3) Uani 1 1 d .
H28 H 0.6635 0.2862 0.5199 0.041 Uiso 1 1 calc R
C29 C 0.6111(8) 0.4029(7) 0.4775(6) 0.042(3) Uani 1 1 d .
H29 H 0.5534 0.3741 0.4439 0.050 Uiso 1 1 calc R
C30 C 0.6292(7) 0.4979(6) 0.4808(5) 0.027(2) Uani 1 1 d .
H30 H 0.5834 0.5326 0.4502 0.032 Uiso 1 1 calc R
C31 C 0.6563(7) 0.7095(6) 0.4612(5) 0.023(2) Uani 1 1 d .
C32 C 0.5867(7) 0.7708(7) 0.4757(6) 0.029(2) Uani 1 1 d .
H32 H 0.5822 0.7872 0.5271 0.035 Uiso 1 1 calc R
C33 C 0.5245(7) 0.8070(6) 0.4133(6) 0.032(3) Uani 1 1 d .
H33 H 0.4794 0.8491 0.4229 0.038 Uiso 1 1 calc R
C34 C 0.5295(6) 0.7802(7) 0.3354(6) 0.030(2) Uani 1 1 d .
H34 H 0.4862 0.8026 0.2933 0.036 Uiso 1 1 calc R
C35 C 0.5995(7) 0.7201(6) 0.3221(6) 0.032(2) Uani 1 1 d .
H35 H 0.6048 0.7042 0.2708 0.038 Uiso 1 1 calc R
C36 C 0.6605(6) 0.6841(6) 0.3829(5) 0.027(2) Uani 1 1 d .
H36 H 0.7055 0.6422 0.3727 0.032 Uiso 1 1 calc R
C37 C 0.7654(6) 0.6007(6) 0.7774(5) 0.021(2) Uani 1 1 d .
H37A H 0.8070 0.5788 0.7433 0.025 Uiso 1 1 calc R
H37B H 0.8075 0.6088 0.8305 0.025 Uiso 1 1 calc R
C38 C 0.7229(8) 0.3857(6) 0.7796(6) 0.042(3) Uani 1 1 d .
H38A H 0.7523 0.3717 0.7360 0.063 Uiso 1 1 calc R
H38B H 0.6685 0.3408 0.7768 0.063 Uiso 1 1 calc R
H38C H 0.7718 0.3835 0.8281 0.063 Uiso 1 1 calc R
C39 C 0.5714(7) 0.4977(6) 0.6851(6) 0.039(3) Uani 1 1 d .
H39A H 0.5444 0.5571 0.6799 0.059 Uiso 1 1 calc R
H39B H 0.5205 0.4525 0.6894 0.059 Uiso 1 1 calc R
H39C H 0.5958 0.4796 0.6396 0.059 Uiso 1 1 calc R
C40 C 0.6165(8) 0.5234(7) 0.8624(6) 0.043(3) Uani 1 1 d .
H40A H 0.6663 0.5231 0.9107 0.065 Uiso 1 1 calc R
H40B H 0.5661 0.4742 0.8589 0.065 Uiso 1 1 calc R
H40C H 0.5871 0.5818 0.8615 0.065 Uiso 1 1 calc R
C41 C 0.5551(6) 0.7682(6) 0.7042(5) 0.028(2) Uani 1 1 d .
H41A H 0.5384 0.7378 0.6509 0.034 Uiso 1 1 calc R
H41B H 0.5286 0.7254 0.7350 0.034 Uiso 1 1 calc R
C42 C 0.3362(7) 0.8176(7) 0.6939(6) 0.042(3) Uani 1 1 d .
H42A H 0.3120 0.7743 0.6479 0.063 Uiso 1 1 calc R
H42B H 0.2946 0.8686 0.6916 0.063 Uiso 1 1 calc R
H42C H 0.3352 0.7872 0.7402 0.063 Uiso 1 1 calc R
C43 C 0.5041(7) 0.9549(6) 0.7828(6) 0.037(3) Uani 1 1 d .
H43A H 0.5056 0.9280 0.8312 0.056 Uiso 1 1 calc R
H43B H 0.4568 1.0014 0.7764 0.056 Uiso 1 1 calc R
H43C H 0.5689 0.9829 0.7843 0.056 Uiso 1 1 calc R
C44 C 0.4582(7) 0.9202(7) 0.6051(6) 0.043(3) Uani 1 1 d .
H44A H 0.5232 0.9439 0.6028 0.064 Uiso 1 1 calc R
H44B H 0.4158 0.9705 0.6049 0.064 Uiso 1 1 calc R
H44C H 0.4310 0.8761 0.5602 0.064 Uiso 1 1 calc R
C45 C 0.9046(6) 0.9321(6) 0.7272(5) 0.019(2) Uani 1 1 d .
C46 C 0.8927(6) 1.0107(6) 0.6816(5) 0.021(2) Uani 1 1 d .
C47 C 0.9782(7) 1.0600(6) 0.6748(5) 0.023(2) Uani 1 1 d .
H47 H 0.9701 1.1097 0.6444 0.027 Uiso 1 1 calc R
C48 C 1.0750(7) 1.0412(6) 0.7098(5) 0.025(2) Uani 1 1 d .
C49 C 1.0821(7) 0.9626(6) 0.7512(5) 0.024(2) Uani 1 1 d .
H49 H 1.1453 0.9451 0.7731 0.028 Uiso 1 1 calc R
C50 C 1.0019(7) 0.9090(6) 0.7622(5) 0.022(2) Uani 1 1 d .
C51 C 0.7904(6) 1.0432(6) 0.6403(5) 0.022(2) Uani 1 1 d .
C52 C 0.7299(7) 0.9670(6) 0.5788(5) 0.032(2) Uani 1 1 d .
H52A H 0.7677 0.9490 0.5414 0.047 Uiso 1 1 calc R
H52B H 0.6690 0.9903 0.5519 0.047 Uiso 1 1 calc R
H52C H 0.7152 0.9142 0.6047 0.047 Uiso 1 1 calc R
C53 C 0.7327(7) 1.0781(6) 0.7011(6) 0.032(2) Uani 1 1 d .
H53A H 0.7316 1.0327 0.7377 0.048 Uiso 1 1 calc R
H53B H 0.6659 1.0878 0.6743 0.048 Uiso 1 1 calc R
H53C H 0.7649 1.1355 0.7291 0.048 Uiso 1 1 calc R
C54 C 0.8014(7) 1.1264(7) 0.5932(6) 0.047(3) Uani 1 1 d .
H54A H 0.8365 1.1781 0.6283 0.070 Uiso 1 1 calc R
H54B H 0.7367 1.1433 0.5674 0.070 Uiso 1 1 calc R
H54C H 0.8377 1.1097 0.5544 0.070 Uiso 1 1 calc R
C55 C 1.1665(6) 1.0999(6) 0.7000(5) 0.023(2) Uani 1 1 d .
C56 C 1.1464(7) 1.2029(6) 0.7129(7) 0.046(3) Uani 1 1 d .
H56A H 1.1261 1.2139 0.7614 0.069 Uiso 1 1 calc R
H56B H 1.0946 1.2178 0.6699 0.069 Uiso 1 1 calc R
H56C H 1.2059 1.2411 0.7154 0.069 Uiso 1 1 calc R
C57 C 1.1831(7) 1.0786(7) 0.6177(5) 0.038(3) Uani 1 1 d .
H57A H 1.2397 1.1164 0.6125 0.056 Uiso 1 1 calc R
H57B H 1.1253 1.0918 0.5791 0.056 Uiso 1 1 calc R
H57C H 1.1949 1.0143 0.6096 0.056 Uiso 1 1 calc R
C58 C 1.2576(6) 1.0847(7) 0.7607(5) 0.033(2) Uani 1 1 d .
H58A H 1.2767 1.0230 0.7510 0.049 Uiso 1 1 calc R
H58B H 1.2444 1.0926 0.8120 0.049 Uiso 1 1 calc R
H58C H 1.3105 1.1288 0.7581 0.049 Uiso 1 1 calc R
C59 C 1.0214(6) 0.8263(6) 0.8109(5) 0.022(2) Uani 1 1 d .
C60 C 0.9830(7) 0.7349(6) 0.7593(6) 0.035(3) Uani 1 1 d .
H60A H 0.9161 0.7397 0.7299 0.053 Uiso 1 1 calc R
H60B H 0.9844 0.6852 0.7922 0.053 Uiso 1 1 calc R
H60C H 1.0246 0.7226 0.7235 0.053 Uiso 1 1 calc R
C61 C 0.9775(7) 0.8378(7) 0.8829(5) 0.033(2) Uani 1 1 d .
H61A H 1.0119 0.8898 0.9180 0.050 Uiso 1 1 calc R
H61B H 0.9849 0.7826 0.9096 0.050 Uiso 1 1 calc R
H61C H 0.9083 0.8481 0.8664 0.050 Uiso 1 1 calc R
C62 C 1.1331(7) 0.8153(7) 0.8432(6) 0.036(3) Uani 1 1 d .
H62A H 1.1643 0.8057 0.8001 0.054 Uiso 1 1 calc R
H62B H 1.1412 0.7630 0.8735 0.054 Uiso 1 1 calc R
H62C H 1.1634 0.8705 0.8762 0.054 Uiso 1 1 calc R
C63 C 0.1189(8) 0.4722(7) 0.7352(6) 0.038(3) Uani 1 1 d .
C64 C 0.2071(9) 0.4555(8) 0.7875(7) 0.058(4) Uani 1 1 d .
H64 H 0.2059 0.4166 0.8267 0.070 Uiso 1 1 calc R
C65 C 0.2956(10) 0.4964(9) 0.7811(8) 0.068(4) Uani 1 1 d .
H65 H 0.3544 0.4833 0.8151 0.082 Uiso 1 1 calc R
C66 C 0.2987(9) 0.5568(9) 0.7246(8) 0.061(4) Uani 1 1 d .
H66 H 0.3591 0.5848 0.7211 0.074 Uiso 1 1 calc R
C67 C 0.2119(9) 0.5749(8) 0.6738(7) 0.058(3) Uani 1 1 d .
H67 H 0.2129 0.6143 0.6348 0.070 Uiso 1 1 calc R
C68 C 0.1236(9) 0.5341(7) 0.6815(6) 0.046(3) Uani 1 1 d .
H68 H 0.0646 0.5491 0.6488 0.055 Uiso 1 1 calc R
C69 C 0.0216(9) 0.4261(8) 0.7396(7) 0.062(4) Uani 1 1 d .
H69A H -0.0268 0.4714 0.7371 0.094 Uiso 1 1 calc R
H69B H 0.0298 0.3985 0.7883 0.094 Uiso 1 1 calc R
H69C H -0.0004 0.3789 0.6962 0.094 Uiso 1 1 calc R
C73 C 1.0121(14) 0.4589(9) 0.0693(7) 0.082(5) Uani 1 1 d .
H73 H 1.0236 0.4325 0.1167 0.098 Uiso 1 1 calc R
C74 C 0.9143(12) 0.4540(9) 0.0216(9) 0.081(5) Uani 1 1 d .
C72 C 1.0937(11) 0.5034(9) 0.0467(9) 0.071(4) Uani 1 1 d .
H72 H 1.1565 0.5036 0.0802 0.085 Uiso 1 1 calc R
C75 C 0.831(2) 0.4109(17) 0.0399(16) 0.070(8) Uani 0.50 1 d P
H75A H 0.7746 0.4460 0.0231 0.106 Uiso 0.50 1 calc PR
H75B H 0.8439 0.4079 0.0958 0.106 Uiso 0.50 1 calc PR
H75C H 0.8181 0.3492 0.0134 0.106 Uiso 0.50 1 calc PR

loop_
_atom_site_aniso_label
_atom_site_aniso_U_11
_atom_site_aniso_U_22
_atom_site_aniso_U_33
_atom_site_aniso_U_23
_atom_site_aniso_U_13
_atom_site_aniso_U_12
Lu1 0.0220(2) 0.0185(2) 0.0215(2) -0.00096(16) 0.00747(17) -0.00195(16)
N1 0.025(5) 0.017(4) 0.022(4) -0.005(3) 0.012(4) -0.003(3)
O1 0.029(4) 0.018(4) 0.019(3) -0.003(3) 0.004(3) -0.007(3)
O2 0.024(4) 0.018(3) 0.026(4) -0.002(3) 0.010(3) 0.000(3)
P1 0.0236(15) 0.0227(14) 0.0203(14) -0.0033(11) 0.0063(11) -0.0037(11)
P2 0.0187(14) 0.0192(14) 0.0206(14) -0.0012(11) 0.0054(11) -0.0025(10)
Si1 0.0210(15) 0.0254(16) 0.0313(16) -0.0015(12) 0.0060(12) 0.0002(12)
Si2 0.0355(18) 0.0199(15) 0.0366(17) 0.0023(13) 0.0161(14) -0.0024(12)
C1 0.024(6) 0.019(5) 0.019(5) -0.006(4) 0.001(4) -0.006(4)
C2 0.036(7) 0.048(7) 0.028(6) 0.009(5) 0.006(5) -0.013(5)
C3 0.057(8) 0.047(7) 0.032(6) 0.019(5) 0.014(6) -0.020(6)
C4 0.038(7) 0.028(6) 0.053(8) -0.001(5) 0.019(6) -0.003(5)
C5 0.021(6) 0.030(6) 0.039(7) -0.012(5) 0.007(5) 0.004(5)
C6 0.024(6) 0.041(7) 0.040(7) -0.005(5) 0.015(5) -0.002(5)
C7 0.021(5) 0.023(5) 0.023(5) 0.006(4) 0.004(4) 0.003(4)
C8 0.028(6) 0.026(6) 0.037(6) -0.005(5) -0.002(5) 0.005(5)
C9 0.024(6) 0.043(7) 0.037(6) -0.011(5) 0.008(5) 0.004(5)
C10 0.033(6) 0.022(6) 0.041(7) -0.008(5) 0.012(5) -0.004(5)
C11 0.052(8) 0.033(7) 0.031(6) 0.004(5) 0.012(6) 0.006(5)
C12 0.026(6) 0.032(6) 0.019(5) -0.006(4) 0.002(4) 0.006(5)
C13 0.016(5) 0.037(6) 0.021(5) -0.007(5) 0.000(4) -0.005(5)
C14 0.024(6) 0.027(6) 0.029(6) 0.000(5) 0.001(5) -0.002(4)
C15 0.038(7) 0.035(7) 0.021(6) -0.001(5) 0.003(5) -0.007(5)
C16 0.028(6) 0.055(8) 0.023(6) 0.015(5) 0.008(5) 0.011(5)
C17 0.037(7) 0.033(6) 0.025(6) 0.006(5) -0.002(5) 0.000(5)
C18 0.032(6) 0.030(6) 0.032(6) -0.007(5) 0.003(5) -0.010(5)
C19 0.023(5) 0.028(6) 0.018(5) 0.003(4) 0.008(4) -0.004(4)
C20 0.030(6) 0.026(6) 0.025(6) 0.000(4) 0.010(5) -0.003(5)
C21 0.025(6) 0.030(6) 0.022(5) -0.004(4) 0.002(4) -0.016(5)
C22 0.020(6) 0.042(7) 0.029(6) 0.013(5) 0.004(5) -0.001(5)
C23 0.035(7) 0.043(7) 0.047(7) 0.008(6) 0.031(6) 0.009(5)
C24 0.032(6) 0.028(6) 0.031(6) 0.009(5) 0.013(5) -0.003(5)
C25 0.027(6) 0.015(5) 0.021(5) -0.001(4) 0.020(4) 0.004(4)
C26 0.014(5) 0.026(6) 0.048(7) 0.007(5) 0.019(5) -0.003(4)
C27 0.025(6) 0.024(6) 0.036(6) 0.000(5) 0.006(5) 0.005(5)
C28 0.043(7) 0.019(6) 0.039(7) -0.003(5) 0.010(5) -0.004(5)
C29 0.046(7) 0.022(6) 0.049(7) -0.004(5) 0.002(6) -0.009(5)
C30 0.029(6) 0.026(6) 0.025(6) 0.002(4) 0.007(5) -0.005(4)
C31 0.024(6) 0.023(5) 0.024(5) 0.000(4) 0.013(4) -0.004(4)
C32 0.023(6) 0.035(6) 0.027(6) 0.000(5) 0.004(5) -0.005(5)
C33 0.029(6) 0.020(6) 0.047(7) 0.009(5) 0.009(5) -0.003(4)
C34 0.017(5) 0.039(6) 0.026(6) 0.005(5) -0.012(4) -0.009(5)
C35 0.035(6) 0.024(6) 0.034(6) -0.002(5) 0.007(5) -0.008(5)
C36 0.016(5) 0.036(6) 0.029(6) 0.010(5) 0.006(4) 0.003(4)
C37 0.029(6) 0.019(5) 0.017(5) 0.002(4) 0.011(4) 0.006(4)
C38 0.060(8) 0.024(6) 0.049(7) 0.007(5) 0.024(6) 0.010(5)
C39 0.045(7) 0.017(6) 0.061(8) 0.005(5) 0.024(6) -0.006(5)
C40 0.052(8) 0.035(7) 0.046(7) -0.006(5) 0.021(6) -0.007(5)
C41 0.028(6) 0.027(6) 0.030(6) -0.001(5) 0.011(5) -0.004(4)
C42 0.034(7) 0.037(7) 0.057(8) 0.002(6) 0.016(6) 0.005(5)
C43 0.036(6) 0.033(6) 0.042(7) -0.013(5) 0.013(5) -0.003(5)
C44 0.044(7) 0.038(7) 0.051(7) 0.011(6) 0.018(6) 0.014(5)
C45 0.025(5) 0.010(5) 0.022(5) 0.000(4) 0.011(4) -0.004(4)
C46 0.020(5) 0.020(5) 0.019(5) -0.003(4) 0.003(4) -0.009(4)
C47 0.041(6) 0.011(5) 0.019(5) -0.004(4) 0.016(5) 0.000(4)
C48 0.036(6) 0.020(5) 0.023(5) -0.006(4) 0.017(5) -0.002(4)
C49 0.021(5) 0.023(5) 0.024(5) -0.009(4) 0.004(4) 0.005(4)
C50 0.026(6) 0.018(5) 0.025(5) 0.009(4) 0.013(4) 0.001(4)
C51 0.023(5) 0.022(5) 0.018(5) -0.001(4) 0.001(4) -0.004(4)
C52 0.030(6) 0.031(6) 0.029(6) 0.009(5) -0.004(5) -0.003(5)
C53 0.033(6) 0.013(5) 0.047(7) 0.000(5) 0.005(5) 0.006(4)
C54 0.036(7) 0.045(7) 0.062(8) 0.020(6) 0.008(6) 0.005(5)
C55 0.021(5) 0.027(6) 0.021(5) 0.002(4) 0.003(4) -0.003(4)
C56 0.030(7) 0.032(7) 0.083(9) 0.002(6) 0.034(6) -0.015(5)
C57 0.043(7) 0.047(7) 0.023(6) 0.000(5) 0.013(5) -0.013(5)
C58 0.019(6) 0.043(7) 0.036(6) 0.003(5) 0.007(5) 0.004(5)
C59 0.014(5) 0.021(5) 0.029(6) 0.005(4) 0.004(4) -0.005(4)
C60 0.036(6) 0.033(6) 0.044(7) 0.004(5) 0.024(5) 0.008(5)
C61 0.036(6) 0.033(6) 0.034(6) 0.013(5) 0.012(5) 0.006(5)
C62 0.027(6) 0.031(6) 0.049(7) 0.014(5) 0.007(5) -0.007(5)
C63 0.049(8) 0.032(6) 0.032(6) -0.003(5) 0.010(6) 0.009(5)
C64 0.049(8) 0.058(9) 0.057(9) 0.004(7) -0.010(7) 0.005(7)
C65 0.061(10) 0.037(8) 0.088(11) -0.014(7) -0.013(8) 0.016(7)
C66 0.042(8) 0.070(10) 0.067(10) -0.021(8) 0.014(7) -0.004(7)
C67 0.057(9) 0.054(8) 0.055(8) 0.007(7) 0.001(7) -0.013(7)
C68 0.064(9) 0.030(7) 0.044(7) 0.007(6) 0.011(6) 0.003(6)
C69 0.064(9) 0.072(10) 0.056(9) 0.018(7) 0.019(7) 0.012(7)
C73 0.143(15) 0.041(9) 0.045(9) -0.003(7) -0.014(10) 0.032(9)
C74 0.103(13) 0.044(9) 0.067(11) -0.013(8) -0.040(10) 0.041(9)
C72 0.066(10) 0.039(8) 0.099(13) 0.011(8) -0.001(9) 0.010(7)
C75 0.08(2) 0.053(18) 0.09(2) 0.027(16) 0.040(18) 0.010(16)

loop_
_atom_type_symbol
_atom_type_description
_atom_type_scat_dispersion_real
_atom_type_scat_dispersion_imag
_atom_type_scat_source
C C 0.0033 0.0016 'International Tables Vol C Tables 4.2.6.8 and 6.1.1.4'
H H 0.0000 0.0000 'International Tables Vol C Tables 4.2.6.8 and 6.1.1.4'
N N 0.0061 0.0033 'International Tables Vol C Tables 4.2.6.8 and 6.1.1.4'
Si Si 0.0817 0.0704 'International Tables Vol C Tables 4.2.6.8 and 6.1.1.4'
P P 0.1023 0.0942 'International Tables Vol C Tables 4.2.6.8 and 6.1.1.4'
Lu Lu -0.4720 5.8584 'International Tables Vol C Tables 4.2.6.8 and 6.1.1.4'
O O 0.0106 0.0060 'International Tables Vol C Tables 4.2.6.8 and 6.1.1.4'

loop_
_geom_angle_atom_site_label_1
_geom_angle_atom_site_label_2
_geom_angle_atom_site_label_3
_geom_angle
_geom_angle_site_symmetry_1
O1 Lu1 N1 93.1(2) .
O1 Lu1 O2 177.7(2) .
N1 Lu1 O2 89.1(2) .
O1 Lu1 C41 90.5(3) .
N1 Lu1 C41 114.4(3) .
O2 Lu1 C41 88.0(3) .
O1 Lu1 C37 89.4(2) .
N1 Lu1 C37 132.9(3) .
O2 Lu1 C37 89.6(2) .
C41 Lu1 C37 112.5(3) .
C45 N1 Lu1 156.6(6) .
P1 O1 Lu1 176.0(4) .
P2 O2 Lu1 167.5(4) .
O1 P1 C13 112.6(4) .
O1 P1 C7 111.0(4) .
C13 P1 C7 107.4(4) .
O1 P1 C1 109.8(4) .
C13 P1 C1 107.3(4) .
C7 P1 C1 108.7(4) .
O2 P2 C19 111.6(4) .
O2 P2 C31 109.7(4) .
C19 P2 C31 108.4(4) .
O2 P2 C25 112.2(4) .
C19 P2 C25 107.1(4) .
C31 P2 C25 107.6(4) .
C41 Si1 C42 113.1(4) .
C41 Si1 C43 112.9(4) .
C42 Si1 C43 106.8(4) .
C41 Si1 C44 111.3(4) .
C42 Si1 C44 105.0(5) .
C43 Si1 C44 107.2(5) .
C37 Si2 C39 111.4(4) .
C37 Si2 C38 117.1(4) .
C39 Si2 C38 105.7(5) .
C37 Si2 C40 110.4(4) .
C39 Si2 C40 105.9(5) .
C38 Si2 C40 105.5(5) .
C2 C1 C6 118.9(9) .
C2 C1 P1 124.5(7) .
C6 C1 P1 116.4(7) .
C1 C2 C3 121.2(10) .
C4 C3 C2 119.7(10) .
C3 C4 C5 120.4(10) .
C4 C5 C6 120.2(10) .
C5 C6 C1 119.6(10) .
C8 C7 C12 119.7(9) .
C8 C7 P1 122.9(7) .
C12 C7 P1 117.3(7) .
C7 C8 C9 120.0(10) .
C10 C9 C8 120.0(9) .
C9 C10 C11 120.4(9) .
C12 C11 C10 120.4(10) .
C11 C12 C7 119.5(9) .
C18 C13 C14 117.7(9) .
C18 C13 P1 119.2(7) .
C14 C13 P1 123.0(8) .
C15 C14 C13 120.8(9) .
C14 C15 C16 120.8(9) .
C17 C16 C15 118.9(9) .
C18 C17 C16 119.8(9) .
C17 C18 C13 122.0(9) .
C24 C19 C20 117.8(8) .
C24 C19 P2 123.4(7) .
C20 C19 P2 118.8(7) .
C21 C20 C19 122.3(9) .
C20 C21 C22 118.3(9) .
C21 C22 C23 121.3(9) .
C22 C23 C24 118.8(9) .
C19 C24 C23 121.3(9) .
C30 C25 C26 118.3(8) .
C30 C25 P2 121.6(7) .
C26 C25 P2 119.9(7) .
C27 C26 C25 120.0(9) .
C26 C27 C28 120.6(9) .
C29 C28 C27 119.8(9) .
C28 C29 C30 121.2(10) .
C29 C30 C25 120.0(9) .
C36 C31 C32 119.1(9) .
C36 C31 P2 120.7(7) .
C32 C31 P2 120.1(7) .
C33 C32 C31 119.8(9) .
C32 C33 C34 120.1(9) .
C35 C34 C33 119.4(9) .
C36 C35 C34 120.8(9) .
C35 C36 C31 120.7(9) .
Si2 C37 Lu1 125.6(4) .
Si1 C41 Lu1 138.4(5) .
N1 C45 C50 121.2(7) .
N1 C45 C46 120.0(8) .
C50 C45 C46 118.9(7) .
C47 C46 C45 117.6(8) .
C47 C46 C51 118.5(8) .
C45 C46 C51 123.9(7) .
C46 C47 C48 125.5(8) .
C47 C48 C49 114.3(8) .
C47 C48 C55 122.4(8) .
C49 C48 C55 123.2(9) .
C50 C49 C48 124.9(9) .
C49 C50 C45 118.7(8) .
C49 C50 C59 119.0(8) .
C45 C50 C59 122.3(7) .
C46 C51 C52 111.2(7) .
C46 C51 C53 111.2(7) .
C52 C51 C53 112.5(7) .
C46 C51 C54 112.0(7) .
C52 C51 C54 104.6(7) .
C53 C51 C54 105.0(8) .
C58 C55 C57 110.1(8) .
C58 C55 C48 111.6(8) .
C57 C55 C48 110.7(7) .
C58 C55 C56 107.0(8) .
C57 C55 C56 109.7(8) .
C48 C55 C56 107.6(7) .
C50 C59 C61 110.9(7) .
C50 C59 C60 110.6(8) .
C61 C59 C60 112.4(7) .
C50 C59 C62 112.8(7) .
C61 C59 C62 105.8(7) .
C60 C59 C62 104.0(7) .
C68 C63 C64 118.0(11) .
C68 C63 C69 121.1(11) .
C64 C63 C69 120.9(11) .
C65 C64 C63 120.0(13) .
C66 C65 C64 120.9(13) .
C65 C66 C67 119.4(12) .
C66 C67 C68 119.0(12) .
C63 C68 C67 122.6(12) .
C72 C73 C74 121.8(14) .
C72 C74 C73 113.8(17) 2_765
C72 C74 C75 121.4(17) 2_765
C73 C74 C75 124.8(19) .
C74 C72 C73 124.4(14) 2_765

loop_
_geom_bond_atom_site_label_1
_geom_bond_atom_site_label_2
_geom_bond_distance
_geom_bond_site_symmetry_2
Lu1 O1 2.217(6) .
Lu1 N1 2.224(7) .
Lu1 O2 2.239(6) .
Lu1 C41 2.346(9) .
Lu1 C37 2.401(8) .
N1 C45 1.408(10) .
O1 P1 1.499(6) .
O2 P2 1.506(6) .
P1 C13 1.777(9) .
P1 C7 1.785(9) .
P1 C1 1.805(9) .
P2 C19 1.777(9) .
P2 C31 1.781(9) .
P2 C25 1.790(9) .
Si1 C41 1.868(9) .
Si1 C42 1.880(9) .
Si1 C43 1.880(9) .
Si1 C44 1.878(10) .
Si2 C37 1.803(9) .
Si2 C39 1.873(10) .
Si2 C38 1.890(9) .
Si2 C40 1.900(9) .
C1 C2 1.378(12) .
C1 C6 1.397(12) .
C2 C3 1.384(12) .
C3 C4 1.364(13) .
C4 C5 1.383(13) .
C5 C6 1.390(12) .
C7 C8 1.379(12) .
C7 C12 1.394(12) .
C8 C9 1.392(12) .
C9 C10 1.364(13) .
C10 C11 1.377(12) .
C11 C12 1.378(12) .
C13 C18 1.390(13) .
C13 C14 1.398(12) .
C14 C15 1.363(12) .
C15 C16 1.394(13) .
C16 C17 1.391(13) .
C17 C18 1.365(12) .
C19 C24 1.385(12) .
C19 C20 1.395(12) .
C20 C21 1.384(12) .
C21 C22 1.385(12) .
C22 C23 1.389(13) .
C23 C24 1.399(12) .
C25 C30 1.398(12) .
C25 C26 1.426(12) .
C26 C27 1.379(12) .
C27 C28 1.380(12) .
C28 C29 1.376(13) .
C29 C30 1.382(12) .
C31 C36 1.407(11) .
C31 C32 1.398(12) .
C32 C33 1.387(12) .
C33 C34 1.407(12) .
C34 C35 1.385(12) .
C35 C36 1.360(12) .
C45 C50 1.417(11) .
C45 C46 1.443(11) .
C46 C47 1.389(11) .
C46 C51 1.551(12) .
C47 C48 1.392(12) .
C48 C49 1.399(12) .
C48 C55 1.543(12) .
C49 C50 1.384(11) .
C50 C59 1.530(12) .
C51 C52 1.538(11) .
C51 C53 1.544(12) .
C51 C54 1.542(12) .
C55 C58 1.490(11) .
C55 C57 1.524(11) .
C55 C56 1.542(12) .
C59 C61 1.527(11) .
C59 C60 1.535(12) .
C59 C62 1.543(11) .
C63 C68 1.365(14) .
C63 C64 1.393(14) .
C63 C69 1.497(14) .
C64 C65 1.369(16) .
C65 C66 1.384(17) .
C66 C67 1.373(15) .
C67 C68 1.374(14) .
C73 C72 1.426(19) .
C73 C74 1.412(18) .
C74 C72 1.379(19) 2_765
C74 C75 1.40(2) .
C72 C74 1.379(19) 2_765
